data_2203008
loop_
_publ_author_name
'Smith, Graham'
'Wermuth, Urs D.'
'White, Jonathan M.'

_publ_section_title
;
 (<i>S</i>)-(--)-1-Phenylethylaminium 3,5-dinitrosalicylate
;
_journal_issue 12
_journal_name_full 'Acta Crystallographica Section E'
_journal_page_first o1977
_journal_page_last o1979
_journal_paper_doi 10.1107/S1600536803024668
_journal_volume 59
_journal_year 2003
_chemical_formula_iupac 'C8 H12 N 1+, C7 H3 N2 O7 1-'
_chemical_formula_moiety 'C8 H12 N 1+, C7 H3 N2 O7 1-'
_chemical_formula_sum 'C15 H15 N3 O7'
_chemical_formula_weight 349.30
_chemical_melting_point 478.5(15)
_chemical_name_common '(S)-(-)-\a-methylbenzylaminium 3,5-dinitrosalicylate'
_chemical_name_systematic
;
(S)-(-)-1-phenylethylaminium 3,5-dinitrosalicylate
;
_space_group_IT_number 1
_symmetry_cell_setting triclinic
_symmetry_space_group_name_Hall 'P 1'
_symmetry_space_group_name_H-M 'P 1'
_atom_sites_solution_hydrogens geom
_atom_sites_solution_primary direct
_atom_sites_solution_secondary difmap
_cell_angle_alpha 89.008(2)
_cell_angle_beta 79.373(2)
_cell_angle_gamma 87.054(2)
_cell_formula_units_Z 2
_cell_length_a 7.5177(8)
_cell_length_b 9.6277(10)
_cell_length_c 11.1566(12)
_cell_measurement_reflns_used 1643
_cell_measurement_temperature 293(2)
_cell_measurement_theta_max 25.96
_cell_measurement_theta_min 2.76
_cell_volume 792.57(15)
_computing_cell_refinement SMART
_computing_data_collection 'SMART (Bruker, 2000)'
_computing_data_reduction 'SAINT (Bruker, 1999)'
_computing_molecular_graphics 'PLATON for Windows (Spek, 1999)'
_computing_publication_material 'PLATON for Windows'
_computing_structure_refinement SHELXTL
_computing_structure_solution 'SHELXTL (Bruker, 1997)'
_diffrn_ambient_temperature 293(2)
_diffrn_measured_fraction_theta_full 0.99
_diffrn_measured_fraction_theta_max 0.99
_diffrn_measurement_device_type 'Bruker SMART CCD-detector diffractometer'
_diffrn_measurement_method '\f and \w scans'
_diffrn_radiation_monochromator ' graphite'
_diffrn_radiation_source 'fine-focus sealed tube'
_diffrn_radiation_type ' MoK\a'
_diffrn_radiation_wavelength 0.71073
_diffrn_reflns_av_R_equivalents 0.0406
_diffrn_reflns_av_sigmaI/netI 0.0306
_diffrn_reflns_limit_h_max 9
_diffrn_reflns_limit_h_min -7
_diffrn_reflns_limit_k_max 12
_diffrn_reflns_limit_k_min -12
_diffrn_reflns_limit_l_max 14
_diffrn_reflns_limit_l_min -14
_diffrn_reflns_number 5055
_diffrn_reflns_theta_full 27.5
_diffrn_reflns_theta_max 27.5
_diffrn_reflns_theta_min 1.86
_diffrn_standards_decay_% 0.0
_exptl_absorpt_coefficient_mu 0.118
_exptl_absorpt_correction_type none
_exptl_crystal_colour Yellow
_exptl_crystal_density_diffrn 1.464
_exptl_crystal_density_method 'not measured'
_exptl_crystal_description Block
_exptl_crystal_F_000 364
_exptl_crystal_size_max 0.25
_exptl_crystal_size_mid 0.15
_exptl_crystal_size_min 0.10
_refine_diff_density_max 0.203
_refine_diff_density_min -0.191
_refine_ls_extinction_method none
_refine_ls_goodness_of_fit_ref 0.930
_refine_ls_hydrogen_treatment mixed
_refine_ls_matrix_type full
_refine_ls_number_parameters 485
_refine_ls_number_reflns 3494
_refine_ls_number_restraints 3
_refine_ls_restrained_S_all 0.930
_refine_ls_R_factor_all 0.0625
_refine_ls_R_factor_gt 0.0447
_refine_ls_shift/su_max 0.013
_refine_ls_shift/su_mean 0.004
_refine_ls_structure_factor_coef Fsqd
_refine_ls_weighting_details 'calc w = 1/[\s^2^(Fo^2^)+(0.0612P)^2^] where P = (Fo^2^+2Fc^2^)/3'
_refine_ls_weighting_scheme calc
_refine_ls_wR_factor_gt 0.0979
_refine_ls_wR_factor_ref 0.1074
_reflns_number_gt 2511
_reflns_number_total 3494
_reflns_threshold_expression 'I >2\s(I)'
_cod_data_source_file ww6138.cif
_cod_data_source_block I
_cod_depositor_comments
;
The following automatic conversions were performed:
'_symmetry_cell_setting' value 'Triclinic' changed to 'triclinic'
according to '/home/saulius/struct/CIF-dictionaries/cif_core.dic'
dictionary named 'cif_core.dic' version 2.4.1 from 2010-06-29.

Automatic conversion script
Id: cif_fix_enum 1527 2010-12-29 10:47:43Z saulius 

The following automatic conversions were performed:

'_chemical_melting_point' value ' 477--480 ' was changed to
'478.5(15)' - the average value was taken and precision was
estimated.

Automatic conversion script
Id: cif_fix_values 1646 2011-03-28 12:23:43Z adriana 

The following automatic conversions were performed:

'_chemical_melting_point' value ' 477--480 ' was changed to
'478.5(15)' - the average value was taken and precision was
estimated.

'_symmetry_cell_setting' value 'Triclinic' changed to
'triclinic' according to
/home/saulius/struct/CIF-dictionaries/cif_core.dic dictionary named
'cif_core.dic' version 2.4.1 from
2010-06-29.

'_exptl_absorpt_correction_type' value 'None' changed to
'none' according to
/home/saulius/struct/CIF-dictionaries/cif_core.dic dictionary named
'cif_core.dic' version 2.4.1 from 2010-06-29.

Automatic conversion script
Id: cif_fix_values 1715 2011-07-08 13:25:40Z adriana 
;
_cod_original_sg_symbol_Hall ' P 1'
_cod_original_sg_symbol_H-M ' P 1'
_cod_database_code 2203008
_cod_database_fobs_code 2203008

loop_
_symmetry_equiv_pos_as_xyz
'x, y, z'

loop_
_atom_site_aniso_label
_atom_site_aniso_U_11
_atom_site_aniso_U_22
_atom_site_aniso_U_33
_atom_site_aniso_U_12
_atom_site_aniso_U_13
_atom_site_aniso_U_23
N71C 0.058(2) 0.0372(17) 0.047(2) 0.0013(14) -0.0072(15) 0.0069(15)
C11C 0.044(2) 0.048(2) 0.062(3) -0.0007(16) -0.0041(17) 0.0015(18)
C21C 0.071(3) 0.094(4) 0.071(3) 0.006(2) -0.004(2) 0.019(3)
C31C 0.082(4) 0.108(5) 0.157(7) 0.023(4) 0.021(4) 0.074(5)
C41C 0.056(3) 0.061(4) 0.278(13) 0.007(3) 0.024(6) 0.033(6)
C61C 0.062(3) 0.074(3) 0.089(3) 0.009(2) -0.025(2) -0.028(3)
C71C 0.054(2) 0.052(2) 0.065(2) 0.0006(16) 0.0085(17) 0.0065(18)
C81C 0.052(3) 0.078(4) 0.199(7) -0.007(2) -0.027(3) -0.037(4)
N71D 0.0504(19) 0.0413(18) 0.050(2) 0.0002(15) -0.0111(15) -0.0036(16)
C21D 0.066(3) 0.053(2) 0.060(2) 0.0066(18) -0.0186(19) 0.0018(18)
C31D 0.064(3) 0.082(3) 0.077(3) 0.008(2) -0.027(2) -0.026(2)
C41D 0.060(3) 0.054(3) 0.138(5) 0.003(2) -0.027(3) -0.016(3)
C51D 0.069(3) 0.064(3) 0.106(4) 0.003(2) -0.005(3) 0.029(3)
C61D 0.061(3) 0.069(3) 0.063(2) 0.005(2) -0.0106(19) 0.016(2)
C71D 0.057(2) 0.054(2) 0.057(2) 0.0051(16) -0.0149(17) -0.0050(17)
C81D 0.058(3) 0.058(3) 0.148(5) -0.007(2) -0.019(3) -0.014(3)
O2A 0.0691(19) 0.0425(17) 0.0580(17) -0.0072(13) -0.0220(14) 0.0057(13)
O31A 0.105(2) 0.0543(19) 0.0527(17) -0.0230(16) -0.0065(15) -0.0071(14)
O32A 0.129(3) 0.066(2) 0.0448(17) -0.0194(19) -0.0159(17) 0.0073(15)
O51A 0.094(2) 0.0444(17) 0.071(2) -0.0050(15) -0.0212(17) 0.0133(16)
O52A 0.116(3) 0.0523(18) 0.076(2) -0.0194(17) -0.0320(19) -0.0044(17)
O71A 0.095(2) 0.075(2) 0.0511(18) -0.0185(17) -0.0230(16) 0.0128(16)
O72A 0.097(2) 0.0526(19) 0.067(2) -0.0102(16) -0.0320(17) 0.0234(16)
N3A 0.059(2) 0.049(2) 0.0408(19) -0.0002(15) -0.0098(14) 0.0009(15)
N5A 0.063(2) 0.041(2) 0.065(2) -0.0076(15) -0.0120(18) 0.0023(19)
C1A 0.043(2) 0.049(2) 0.0396(19) -0.0015(16) -0.0066(15) 0.0099(16)
C2A 0.038(2) 0.039(2) 0.050(2) 0.0004(16) -0.0091(16) 0.0034(18)
C3A 0.043(2) 0.042(2) 0.040(2) 0.0045(16) -0.0080(16) 0.0023(17)
C4A 0.044(2) 0.038(2) 0.045(2) 0.0010(15) -0.0034(16) 0.0091(17)
C5A 0.046(2) 0.037(2) 0.050(2) -0.0001(15) -0.0050(16) 0.0008(17)
C6A 0.048(2) 0.043(2) 0.047(2) -0.0062(15) -0.0069(17) 0.0004(17)
C7A 0.056(2) 0.059(3) 0.050(2) -0.0065(19) -0.0092(18) 0.012(2)
O2B 0.0685(18) 0.0335(15) 0.0611(18) -0.0002(12) -0.0155(14) 0.0057(13)
O31B 0.104(2) 0.0518(19) 0.0519(17) -0.0201(15) -0.0069(15) -0.0066(13)
O32B 0.156(3) 0.064(2) 0.0485(18) -0.021(2) -0.0284(19) 0.0110(16)
O51B 0.093(2) 0.0426(17) 0.087(2) -0.0023(15) -0.0277(18) 0.0159(16)
O52B 0.096(2) 0.0507(18) 0.077(2) -0.0113(15) -0.0190(18) -0.0083(17)
O71B 0.087(2) 0.0621(17) 0.0471(16) -0.0126(15) -0.0174(14) 0.0066(14)
O72B 0.108(3) 0.0495(19) 0.0544(19) -0.0149(15) -0.0262(17) 0.0093(15)
N3B 0.056(2) 0.051(2) 0.050(2) -0.0064(15) -0.0055(15) 0.0024(17)
N5B 0.058(2) 0.042(2) 0.062(2) 0.0002(15) -0.0117(17) 0.0021(18)
C1B 0.042(2) 0.044(2) 0.048(2) -0.0047(16) -0.0040(16) 0.0001(17)
C2B 0.040(2) 0.041(2) 0.044(2) 0.0023(16) -0.0034(15) 0.0042(17)
C3B 0.045(2) 0.044(2) 0.043(2) -0.0027(16) -0.0051(16) -0.0014(18)
C4B 0.044(2) 0.048(2) 0.049(2) -0.0023(16) -0.0117(17) 0.0086(18)
C5B 0.041(2) 0.040(2) 0.055(2) 0.0002(15) -0.0056(16) 0.0017(18)
C6B 0.050(2) 0.046(2) 0.040(2) -0.0035(16) -0.0060(16) -0.0029(17)
C7B 0.059(2) 0.046(2) 0.044(2) -0.0092(17) -0.0116(17) 0.0062(17)

loop_
_atom_site_label
_atom_site_fract_x
_atom_site_fract_y
_atom_site_fract_z
_atom_site_U_iso_or_equiv
_atom_site_thermal_displace_type
_atom_site_occupancy
_atom_site_type_symbol
N71C -0.1421(4) 0.5008(3) 0.8795(3) 0.0479(11) Uani 1.000 N
C11C 0.0552(5) 0.2846(4) 0.8639(4) 0.0521(14) Uani 1.000 C
C21C 0.0713(7) 0.2207(6) 0.9719(5) 0.0804(19) Uani 1.000 C
C31C 0.0727(9) 0.0760(8) 0.9820(8) 0.123(3) Uani 1.000 C
C41C 0.0610(9) 0.0021(7) 0.8822(12) 0.139(5) Uani 1.000 C
C51C 0.0440(8) 0.0631(7) 0.7763(9) 0.123(3) Uiso 1.000 C
C61C 0.0412(6) 0.2059(5) 0.7661(5) 0.0737(17) Uani 1.000 C
C71C 0.0500(5) 0.4421(4) 0.8490(4) 0.0597(12) Uani 1.000 C
C81C 0.1640(7) 0.5175(6) 0.9235(7) 0.109(3) Uani 1.000 C
N71D 0.5405(4) 0.3707(4) 0.3167(3) 0.0470(11) Uani 1.000 N
C11B 0.3562(5) 0.5906(4) 0.3184(4) 0.0470(9) Uiso 1.000 C
C21D 0.3426(6) 0.6272(5) 0.4386(4) 0.0591(14) Uani 1.000 C
C31D 0.3221(6) 0.7656(5) 0.4730(5) 0.0727(17) Uani 1.000 C
C41D 0.3146(6) 0.8688(5) 0.3874(6) 0.083(2) Uani 1.000 C
C51D 0.3239(7) 0.8337(5) 0.2685(6) 0.0816(19) Uani 1.000 C
C61D 0.3460(6) 0.6963(5) 0.2339(4) 0.0649(16) Uani 1.000 C
C71D 0.3801(5) 0.4427(4) 0.2755(4) 0.0557(12) Uani 1.000 C
C81D 0.2167(6) 0.3577(5) 0.3195(5) 0.088(2) Uani 1.000 C
O2A 0.5815(4) 0.3411(3) 0.8171(2) 0.0551(10) Uani 1.000 O
O31A 0.6446(5) 0.3017(3) 1.0417(3) 0.0709(11) Uani 1.000 O
O32A 0.5507(5) 0.1174(3) 1.1338(3) 0.0795(13) Uani 1.000 O
O51A 0.5316(4) -0.2965(3) 0.9149(3) 0.0691(11) Uani 1.000 O
O52A 0.4768(5) -0.2837(3) 0.7315(3) 0.0790(13) Uani 1.000 O
O71A 0.4661(4) 0.1627(3) 0.5153(3) 0.0721(11) Uani 1.000 O
O72A 0.5077(5) 0.3531(3) 0.6106(3) 0.0701(11) Uani 1.000 O
N3A 0.5931(4) 0.1853(3) 1.0404(3) 0.0496(11) Uani 1.000 N
N5A 0.5110(5) -0.2309(3) 0.8228(4) 0.0562(12) Uani 1.000 N
C1A 0.5258(5) 0.1374(4) 0.7175(3) 0.0441(11) Uani 1.000 C
C2A 0.5645(5) 0.2102(4) 0.8214(3) 0.0423(12) Uani 1.000 C
C3A 0.5737(5) 0.1239(4) 0.9257(3) 0.0419(12) Uani 1.000 C
C4A 0.5591(5) -0.0184(4) 0.9260(3) 0.0432(12) Uani 1.000 C
C5A 0.5298(5) -0.0804(4) 0.8220(3) 0.0449(12) Uani 1.000 C
C6A 0.5105(5) -0.0026(4) 0.7185(3) 0.0461(12) Uani 1.000 C
C7A 0.4983(5) 0.2179(5) 0.6062(4) 0.0551(14) Uani 1.000 C
O2B 0.8051(4) 0.5320(3) 0.3892(2) 0.0541(10) Uani 1.000 O
O31B 0.7784(4) 0.5660(3) 0.1558(2) 0.0695(11) Uani 1.000 O
O32B 0.8337(6) 0.7631(4) 0.0725(3) 0.0879(13) Uani 1.000 O
O51B 0.8568(4) 1.1709(3) 0.2954(3) 0.0730(11) Uani 1.000 O
O52B 0.8925(4) 1.1575(3) 0.4824(3) 0.0738(11) Uani 1.000 O
O71B 0.8948(4) 0.7153(3) 0.6966(2) 0.0645(10) Uani 1.000 O
O72B 0.8597(5) 0.5219(3) 0.6020(3) 0.0689(13) Uani 1.000 O
N3B 0.8096(4) 0.6892(4) 0.1641(3) 0.0528(12) Uani 1.000 N
N5B 0.8670(4) 1.1038(3) 0.3890(3) 0.0540(12) Uani 1.000 N
C1B 0.8472(5) 0.7356(4) 0.4925(4) 0.0451(12) Uani 1.000 C
C2B 0.8209(5) 0.6635(4) 0.3864(3) 0.0424(12) Uani 1.000 C
C3B 0.8156(5) 0.7498(4) 0.2806(3) 0.0444(12) Uani 1.000 C
C4B 0.8269(5) 0.8917(4) 0.2830(4) 0.0467(12) Uani 1.000 C
C5B 0.8472(5) 0.9552(4) 0.3880(4) 0.0458(12) Uani 1.000 C
C6B 0.8584(5) 0.8778(4) 0.4924(3) 0.0456(12) Uani 1.000 C
C7B 0.8690(5) 0.6583(4) 0.6055(4) 0.0492(12) Uani 1.000 C
H21C 0.081500 0.273900 1.038900 0.0960 Uiso 1.000 H
H31C 0.081400 0.031700 1.055500 0.1480 Uiso 1.000 H
H41C 0.064900 -0.094500 0.887500 0.1670 Uiso 1.000 H
H51C 0.034000 0.009400 0.709600 0.1480 Uiso 1.000 H
H61C 0.029800 0.248600 0.692400 0.0890 Uiso 1.000 H
H71C 0.095500 0.463000 0.762900 0.0720 Uiso 1.000 H
H72C -0.200(7) 0.426(6) 0.852(5) 0.085(10) Uiso 1.000 H
H73C -0.142(4) 0.577(4) 0.839(3) 0.056(8) Uiso 1.000 H
H74C -0.163(6) 0.519(5) 0.963(4) 0.076(13) Uiso 1.000 H
H81C 0.288400 0.485000 0.901200 0.130 Uiso 1.000 H
H82C 0.122000 0.499400 1.008700 0.130 Uiso 1.000 H
H83C 0.153700 0.615600 0.907900 0.130 Uiso 1.000 H
H21D 0.347200 0.558200 0.497500 0.0710 Uiso 1.000 H
H31D 0.313500 0.788600 0.554500 0.0870 Uiso 1.000 H
H41D 0.303200 0.961700 0.410300 0.1000 Uiso 1.000 H
H51D 0.315300 0.902900 0.210300 0.0980 Uiso 1.000 H
H61D 0.354300 0.674200 0.152200 0.0780 Uiso 1.000 H
H71D 0.403100 0.443600 0.186100 0.0670 Uiso 1.000 H
H72D 0.526(9) 0.328(6) 0.395(6) 0.075(15) Uiso 1.000 H
H73D 0.624(5) 0.434(4) 0.326(3) 0.063(9) Uiso 1.000 H
H74D 0.581(5) 0.309(4) 0.271(3) 0.065(11) Uiso 1.000 H
H81D 0.194700 0.352400 0.407000 0.105 Uiso 1.000 H
H82D 0.238900 0.265700 0.286600 0.105 Uiso 1.000 H
H83D 0.112700 0.401100 0.293000 0.105 Uiso 1.000 H
H4A 0.568900 -0.071200 0.995200 0.0520 Uiso 1.000 H
H6A 0.487200 -0.046500 0.649900 0.0550 Uiso 1.000 H
H72A 0.552(7) 0.383(6) 0.679(5) 0.111(18) Uiso 1.000 H
H4B 0.820700 0.944600 0.213200 0.0560 Uiso 1.000 H
H6B 0.873700 0.922200 0.562900 0.0540 Uiso 1.000 H
H72B 0.837(6) 0.503(4) 0.536(4) 0.056(12) Uiso 1.000 H

loop_
_atom_type_symbol
_atom_type_description
_atom_type_scat_dispersion_real
_atom_type_scat_dispersion_imag
_atom_type_scat_source
C C 0.0033 0.0016 'International Tables Vol C Tables 4.2.6.8 and 6.1.1.4'
H H 0.0000 0.0000 'International Tables Vol C Tables 4.2.6.8 and 6.1.1.4'
N N 0.0061 0.0033 'International Tables Vol C Tables 4.2.6.8 and 6.1.1.4'
O O 0.0106 0.0060 'International Tables Vol C Tables 4.2.6.8 and 6.1.1.4'

loop_
_geom_angle_atom_site_label_1
_geom_angle_atom_site_label_2
_geom_angle_atom_site_label_3
_geom_angle
_geom_angle_publ_flag
C7A O72A H72A 113(4) no
C7B O72B H72B 107(3) no
H73C N71C H74C 110(4) no
C71C N71C H74C 106(3) no
C71C N71C H72C 98(3) no
C71C N71C H73C 105(2) no
H72C N71C H74C 118(4) no
H72C N71C H73C 117(4) no
C71D N71D H74D 110(3) no
C71D N71D H73D 110(2) no
C71D N71D H72D 120(4) no
H72D N71D H73D 99(4) no
H72D N71D H74D 104(4) no
H73D N71D H74D 114(4) no
O32A N3A C3A 118.1(3) no
O31A N3A O32A 121.9(3) no
O31A N3A C3A 119.9(3) no
O51A N5A C5A 118.0(3) no
O52A N5A C5A 118.0(3) no
O51A N5A O52A 124.0(3) no
O32B N3B C3B 119.0(4) no
O31B N3B C3B 121.1(3) no
O31B N3B O32B 119.9(3) no
O52B N5B C5B 118.9(3) no
O51B N5B O52B 122.8(3) no
O51B N5B C5B 118.4(3) no
C21C C11C C71C 122.2(4) no
C21C C11C C61C 119.5(4) no
C61C C11C C71C 118.4(4) no
C11C C21C C31C 120.2(6) no
C21C C31C C41C 118.3(8) no
C31C C41C C51C 122.2(7) no
C41C C51C C61C 119.8(8) no
C11C C61C C51C 120.1(6) no
N71C C71C C11C 110.3(3) no
N71C C71C C81C 108.6(4) no
C11C C71C C81C 115.2(4) no
C31C C21C H21C 119.93 no
C11C C21C H21C 119.83 no
C21C C31C H31C 120.84 no
C41C C31C H31C 120.90 no
C31C C41C H41C 118.88 no
C51C C41C H41C 118.95 no
C61C C51C H51C 120.07 no
C41C C51C H51C 120.15 no
C51C C61C H61C 119.95 no
C11C C61C H61C 119.97 no
C81C C71C H71C 107.48 no
C11C C71C H71C 107.50 no
N71C C71C H71C 107.50 no
C71C C81C H82C 109.44 no
H81C C81C H82C 109.42 no
H81C C81C H83C 109.52 no
C71C C81C H81C 109.47 no
H82C C81C H83C 109.50 no
C71C C81C H83C 109.49 no
C21D C11B C71D 123.3(4) no
C61D C11B C71D 119.0(4) no
C21D C11B C61D 117.8(4) no
C11B C21D C31D 120.8(4) no
C21D C31D C41D 120.4(5) no
C31D C41D C51D 119.3(5) no
C41D C51D C61D 120.4(5) no
C11B C61D C51D 121.3(5) no
C11B C71D C81D 113.7(4) no
N71D C71D C81D 108.0(3) no
N71D C71D C11B 110.6(3) no
C11B C21D H21D 119.60 no
C31D C21D H21D 119.56 no
C41D C31D H31D 119.84 no
C21D C31D H31D 119.78 no
C31D C41D H41D 120.34 no
C51D C41D H41D 120.34 no
C41D C51D H51D 119.85 no
C61D C51D H51D 119.76 no
C51D C61D H61D 119.34 no
C11B C61D H61D 119.39 no
C11B C71D H71D 108.20 no
C81D C71D H71D 108.12 no
N71D C71D H71D 108.08 no
H81D C81D H83D 109.43 no
C71D C81D H82D 109.51 no
C71D C81D H83D 109.48 no
C71D C81D H81D 109.46 no
H82D C81D H83D 109.49 no
H81D C81D H82D 109.46 no
C2A C1A C7A 119.5(3) no
C6A C1A C7A 118.6(3) no
C2A C1A C6A 122.0(3) no
C1A C2A C3A 114.3(3) no
O2A C2A C3A 125.0(3) no
O2A C2A C1A 120.6(3) no
N3A C3A C2A 120.2(3) no
C2A C3A C4A 123.3(3) no
N3A C3A C4A 116.4(3) no
C3A C4A C5A 118.6(3) no
C4A C5A C6A 121.4(4) no
N5A C5A C6A 119.8(3) no
N5A C5A C4A 118.7(3) no
C1A C6A C5A 120.1(3) no
O71A C7A C1A 122.7(4) no
O72A C7A C1A 116.6(4) no
O71A C7A O72A 120.7(4) no
C3A C4A H4A 120.70 no
C5A C4A H4A 120.65 no
C5A C6A H6A 119.94 no
C1A C6A H6A 119.92 no
C2B C1B C6B 121.5(4) no
C2B C1B C7B 120.8(3) no
C6B C1B C7B 117.7(4) no
O2B C2B C3B 124.3(3) no
C1B C2B C3B 115.0(3) no
O2B C2B C1B 120.7(3) no
N3B C3B C2B 120.8(3) no
C2B C3B C4B 122.3(3) no
N3B C3B C4B 116.8(3) no
C3B C4B C5B 120.0(4) no
N5B C5B C6B 119.3(4) no
C4B C5B C6B 120.7(4) no
N5B C5B C4B 120.0(4) no
C1B C6B C5B 120.5(4) no
O71B C7B C1B 122.8(4) no
O72B C7B C1B 116.1(4) no
O71B C7B O72B 121.0(4) no
C3B C4B H4B 120.01 no
C5B C4B H4B 119.97 no
C1B C6B H6B 119.75 no
C5B C6B H6B 119.80 no

loop_
_geom_bond_atom_site_label_1
_geom_bond_atom_site_label_2
_geom_bond_site_symmetry_1
_geom_bond_site_symmetry_2
_geom_bond_distance
_geom_bond_publ_flag
O2A C2A . . 1.272(5) no
O31A N3A . . 1.205(4) no
O32A N3A . . 1.221(5) no
O51A N5A . . 1.227(5) no
O52A N5A . . 1.221(5) no
O71A C7A . . 1.221(5) no
O72A C7A . . 1.309(6) no
O72A H72A . . 0.94(5) no
O2B C2B . . 1.277(5) no
O31B N3B . . 1.229(5) no
O32B N3B . . 1.226(5) no
O51B N5B . . 1.231(5) no
O52B N5B . . 1.222(5) no
O71B C7B . . 1.214(5) no
O72B C7B . . 1.320(5) no
O72B H72B . . 0.81(4) no
N71C C71C . . 1.504(5) no
N71C H74C . . 0.93(4) no
N71C H73C . . 0.85(4) no
N71C H72C . . 0.94(6) no
N71D C71D . . 1.501(5) no
N71D H73D . . 0.92(4) no
N71D H74D . . 0.80(4) no
N71D H72D . . 0.95(6) no
N3A C3A . . 1.453(5) no
N5A C5A . . 1.463(5) no
N3B C3B . . 1.443(5) no
N5B C5B . . 1.446(5) no
C11C C71C . . 1.522(5) no
C11C C61C . . 1.362(7) no
C11C C21C . . 1.366(7) no
C21C C31C . . 1.395(10) no
C31C C41C . . 1.350(14) no
C41C C51C . . 1.335(15) no
C51C C61C . . 1.377(8) no
C71C C81C . . 1.517(7) no
C21C H21C . . 0.9303 no
C31C H31C . . 0.9292 no
C41C H41C . . 0.9302 no
C51C H51C . . 0.9299 no
C61C H61C . . 0.9290 no
C71C H71C . . 0.9795 no
C81C H83C . . 0.9592 no
C81C H82C . . 0.9606 no
C81C H81C . . 0.9598 no
C11B C71D . . 1.502(6) no
C11B C21D . . 1.377(6) no
C11B C61D . . 1.384(6) no
C21D C31D . . 1.386(7) no
C31D C41D . . 1.372(8) no
C41D C51D . . 1.363(9) no
C51D C61D . . 1.378(7) no
C71D C81D . . 1.512(6) no
C21D H21D . . 0.9302 no
C31D H31D . . 0.9294 no
C41D H41D . . 0.9298 no
C51D H51D . . 0.9304 no
C61D H61D . . 0.9297 no
C71D H71D . . 0.9803 no
C81D H83D . . 0.9595 no
C81D H82D . . 0.9595 no
C81D H81D . . 0.9605 no
C1A C2A . . 1.447(5) no
C1A C6A . . 1.358(5) no
C1A C7A . . 1.493(6) no
C2A C3A . . 1.428(5) no
C3A C4A . . 1.380(5) no
C4A C5A . . 1.372(5) no
C5A C6A . . 1.391(5) no
C4A H4A . . 0.9292 no
C6A H6A . . 0.9292 no
C1B C6B . . 1.376(5) no
C1B C7B . . 1.484(6) no
C1B C2B . . 1.432(5) no
C2B C3B . . 1.437(5) no
C3B C4B . . 1.374(5) no
C4B C5B . . 1.367(6) no
C5B C6B . . 1.385(5) no
C4B H4B . . 0.9302 no
C6B H6B . . 0.9299 no

loop_
_geom_hbond_atom_site_label_D
_geom_hbond_atom_site_label_H
_geom_hbond_atom_site_label_A
_geom_hbond_site_symmetry_A
_geom_hbond_distance_DH
_geom_hbond_distance_HA
_geom_hbond_distance_DA
_geom_hbond_angle_DHA
_geom_hbond_publ_flag
O72A H72A O2A . 0.94(5) 1.64(6) 2.467(4) 145(5) yes
O72B H72B O2B . 0.81(4) 1.71(4) 2.482(4) 157(4) yes
N71C H72C O2A 1_455 0.94(6) 1.98(5) 2.840(4) 151(5) yes
N71C H72C O31A 1_455 0.94(6) 2.53(6) 2.940(4) 106(4) yes
N71D H72D O71A . 0.95(6) 2.08(6) 2.956(5) 153(5) yes
N71D H72D O72A . 0.95(6) 2.40(7) 3.245(5) 148(5) yes
N71C H73C O71B 1_455 0.85(4) 2.04(4) 2.865(4) 161(3) yes
N71D H73D O2B . 0.92(4) 1.94(4) 2.824(4) 162(3) yes
N71D H73D O31B . 0.92(4) 2.41(4) 3.000(4) 122(3) yes
N71C H74C O31B 1_456 0.93(4) 2.17(4) 3.099(4) 178(4) yes
N71D H74D O31A 1_554 0.80(4) 2.52(3) 3.098(5) 131(3) yes
N71D H74D O32A 1_554 0.80(4) 2.46(4) 3.196(5) 153(4) yes
N71D H74D O51B 1_545 0.80(4) 2.46(4) 2.958(5) 121(3) yes
C31D H31D O52A 1_565 0.93 2.58 3.321(6) 137 yes
C71D H71D O31A 1_554 0.98 2.55 3.245(5) 128 yes
C81C H81C O2A . 0.96 2.57 3.506(7) 164 yes

loop_
_geom_torsion_atom_site_label_1
_geom_torsion_atom_site_label_2
_geom_torsion_atom_site_label_3
_geom_torsion_atom_site_label_4
_geom_torsion
_geom_torsion_publ_flag
O31A N3A C3A C2A -17.8(5) no
O32A N3A C3A C4A -18.0(5) no
O31A N3A C3A C4A 164.2(4) no
O32A N3A C3A C2A 160.0(4) no
O51A N5A C5A C6A 178.9(4) no
O51A N5A C5A C4A -3.7(6) no
O52A N5A C5A C6A -0.7(6) no
O52A N5A C5A C4A 176.7(4) no
O32B N3B C3B C2B -168.7(4) no
O31B N3B C3B C2B 12.3(5) no
O32B N3B C3B C4B 7.5(5) no
O31B N3B C3B C4B -171.4(3) no
O51B N5B C5B C4B 3.2(5) no
O52B N5B C5B C6B -0.3(5) no
O52B N5B C5B C4B -177.0(4) no
O51B N5B C5B C6B 179.9(4) no
C21C C11C C71C N71C -89.6(5) no
C21C C11C C71C C81C 33.7(6) no
C61C C11C C21C C31C -0.2(8) no
C61C C11C C71C N71C 89.6(5) no
C71C C11C C21C C31C 179.0(5) no
C21C C11C C61C C51C -0.2(7) no
C71C C11C C61C C51C -179.5(5) no
C61C C11C C71C C81C -147.0(5) no
C11C C21C C31C C41C 1.1(9) no
C21C C31C C41C C51C -1.6(11) no
C31C C41C C51C C61C 1.2(11) no
C41C C51C C61C C11C -0.2(9) no
C21D C11B C71D N71D -54.1(5) no
C71D C11B C21D C31D 179.5(4) no
C21D C11B C61D C51D 0.3(7) no
C71D C11B C61D C51D 179.9(7) no
C61D C11B C21D C31D -0.9(6) no
C61D C11B C71D N71D 126.3(4) no
C21D C11B C71D C81D 67.6(5) no
C61D C11B C71D C81D -112.0(5) no
C11B C21D C31D C41D 0.1(7) no
C21D C31D C41D C51D 1.3(7) no
C31D C41D C51D C61D -1.9(8) no
C41D C51D C61D C11B 1.1(8) no
C6A C1A C2A O2A 178.7(4) no
C7A C1A C2A C3A 175.2(3) no
C6A C1A C2A C3A -3.6(5) no
C2A C1A C7A O72A -1.3(5) no
C2A C1A C6A C5A 0.8(6) no
C2A C1A C7A O71A 179.6(4) no
C6A C1A C7A O72A 177.6(4) no
C7A C1A C2A O2A -2.5(6) no
C6A C1A C7A O71A -1.4(6) no
C7A C1A C6A C5A -178.0(3) no
C1A C2A C3A C4A 4.1(5) no
O2A C2A C3A N3A 3.9(6) no
C1A C2A C3A N3A -173.7(3) no
O2A C2A C3A C4A -178.3(4) no
N3A C3A C4A C5A 176.2(3) no
C2A C3A C4A C5A -1.7(6) no
C3A C4A C5A C6A -1.5(6) no
C3A C4A C5A N5A -178.9(3) no
C4A C5A C6A C1A 1.9(6) no
N5A C5A C6A C1A 179.3(4) no
C2B C1B C6B C5B -1.0(6) no
C7B C1B C2B C3B -175.5(3) no
C6B C1B C2B O2B -177.8(4) no
C6B C1B C2B C3B 2.6(5) no
C7B C1B C2B O2B 4.1(6) no
C7B C1B C6B C5B 177.1(4) no
C2B C1B C7B O72B -1.0(6) no
C6B C1B C7B O71B 0.5(6) no
C6B C1B C7B O72B -179.2(4) no
C2B C1B C7B O71B 178.6(4) no
C1B C2B C3B C4B -2.8(5) no
O2B C2B C3B C4B 177.7(4) no
C1B C2B C3B N3B 173.2(3) no
O2B C2B C3B N3B -6.3(6) no
C2B C3B C4B C5B 1.2(6) no
N3B C3B C4B C5B -175.0(3) no
C3B C4B C5B N5B 177.3(3) no
C3B C4B C5B C6B 0.6(6) no
N5B C5B C6B C1B -177.4(3) no
C4B C5B C6B C1B -0.7(6) no
